data_4303181
loop_
_publ_author_name
'Fabio Zobi'
'Lukas Kromer'
'Bernhard Spingler'
'Roger Alberto'

_publ_section_title
;
Synthesis and Reactivity of the 17 e-Complex [ReIIBr4(CO)2]2-: A
Convenient Entry into Rhenium(II) Chemistry
;
_journal_name_full 'Inorganic Chemistry'
_journal_page_first 8965
_journal_page_last 8970
_journal_paper_doi 10.1021/ic901031x
_journal_volume 48
_journal_year 2009
_chemical_formula_sum 'C14 H8 Br2 N2 O2 Re'
_chemical_formula_weight 582.24
_chemical_name_systematic
; 
 ? 
;
_space_group_IT_number 2
_symmetry_cell_setting triclinic
_symmetry_space_group_name_Hall '-P 1'
_symmetry_space_group_name_H-M 'P -1'
_atom_sites_solution_hydrogens geom
_atom_sites_solution_primary direct
_atom_sites_solution_secondary difmap
_audit_creation_method SHELXL-97
_cell_angle_alpha 108.991(3)
_cell_angle_beta 98.681(2)
_cell_angle_gamma 93.262(2)
_cell_formula_units_Z 2
_cell_length_a 6.66422(18)
_cell_length_b 9.3217(3)
_cell_length_c 12.6849(3)
_cell_measurement_reflns_used 7226
_cell_measurement_temperature 183(2)
_cell_measurement_theta_max 1.00000
_cell_measurement_theta_min 0.34607
_cell_volume 731.83(4)
_computing_cell_refinement 'CrysAlis RED (Oxford, 2007)'
_computing_data_collection 'CrysAlis RED (Oxford, 2007)'
_computing_data_reduction 'CrysAlis RED (Oxford, 2007)'
_computing_molecular_graphics 'ORTEP-3 (Farrugia, 1997)'
_computing_publication_material 'SHELXL-97 (Sheldrick, 2008)'
_computing_structure_refinement 'SHELXL-97 (Sheldrick, 2008)'
_computing_structure_solution 'SIR-97 (Altomare, 1999)'
_diffrn_ambient_temperature 183(2)
_diffrn_detector_area_resol_mean 10.4498
_diffrn_measured_fraction_theta_full 1.000
_diffrn_measured_fraction_theta_max 1.000
_diffrn_measurement_device_type 'Oxford Xcalibur Ruby CCD'
_diffrn_measurement_method '\o oscillation scan'
_diffrn_radiation_monochromator graphite
_diffrn_radiation_source 'fine-focus sealed tube'
_diffrn_radiation_type MoK\a
_diffrn_radiation_wavelength 0.71073
_diffrn_reflns_av_R_equivalents 0.0491
_diffrn_reflns_av_sigmaI/netI 0.0603
_diffrn_reflns_limit_h_max 9
_diffrn_reflns_limit_h_min -9
_diffrn_reflns_limit_k_max 13
_diffrn_reflns_limit_k_min -13
_diffrn_reflns_limit_l_max 18
_diffrn_reflns_limit_l_min -18
_diffrn_reflns_number 16595
_diffrn_reflns_theta_full 30.51
_diffrn_reflns_theta_max 30.51
_diffrn_reflns_theta_min 2.33
_exptl_absorpt_coefficient_mu 13.766
_exptl_absorpt_correction_T_max 0.7703
_exptl_absorpt_correction_T_min 0.0728
_exptl_absorpt_correction_type multi-scan
_exptl_crystal_colour red
_exptl_crystal_density_diffrn 2.642
_exptl_crystal_density_method 'not measured'
_exptl_crystal_description needle
_exptl_crystal_F_000 534
_exptl_crystal_size_max 0.40
_exptl_crystal_size_mid 0.05
_exptl_crystal_size_min 0.02
_refine_diff_density_max 1.917
_refine_diff_density_min -1.776
_refine_diff_density_rms 0.332
_refine_ls_extinction_method none
_refine_ls_goodness_of_fit_ref 1.037
_refine_ls_hydrogen_treatment constr
_refine_ls_matrix_type full
_refine_ls_number_parameters 190
_refine_ls_number_reflns 4466
_refine_ls_number_restraints 0
_refine_ls_restrained_S_all 1.037
_refine_ls_R_factor_all 0.0512
_refine_ls_R_factor_gt 0.0340
_refine_ls_shift/su_max 0.000
_refine_ls_shift/su_mean 0.000
_refine_ls_structure_factor_coef Fsqd
_refine_ls_weighting_details 'calc w=1/[\s^2^(Fo^2^)+(0.0473P)^2^+0.0000P] where P=(Fo^2^+2Fc^2^)/3'
_refine_ls_weighting_scheme calc
_refine_ls_wR_factor_gt 0.0835
_refine_ls_wR_factor_ref 0.0943
_reflns_number_gt 3497
_reflns_number_total 4466
_reflns_threshold_expression >2sigma(I)
_cod_data_source_file ic901031x_si_001_5.cif
_cod_data_source_block fz030409
_cod_original_cell_volume 731.83(3)
_cod_database_code 4303181

loop_
_symmetry_equiv_pos_as_xyz
'x, y, z'
'-x, -y, -z'

loop_
_atom_site_label
_atom_site_type_symbol
_atom_site_fract_x
_atom_site_fract_y
_atom_site_fract_z
_atom_site_U_iso_or_equiv
_atom_site_adp_type
_atom_site_occupancy
_atom_site_symmetry_multiplicity
_atom_site_calc_flag
_atom_site_refinement_flags
_atom_site_disorder_assembly
_atom_site_disorder_group
Re1 Re 0.25819(4) -0.24843(3) 0.29124(2) 0.01878(8) Uani 1 1 d . . .
Br1 Br 0.47196(12) -0.23626(8) 0.47401(6) 0.03436(17) Uani 1 1 d . . .
Br2 Br 0.01274(10) -0.28564(7) 0.10883(6) 0.02526(15) Uani 1 1 d . . .
C1 C 0.1275(11) -0.0673(7) 0.3661(6) 0.0260(14) Uani 1 1 d . . .
C2 C 0.4582(14) -0.1059(7) 0.2586(6) 0.0326(18) Uani 1 1 d . . .
C3 C 0.5318(10) -0.4708(8) 0.1486(5) 0.0234(13) Uani 1 1 d . . .
H3 H 0.6107 -0.3805 0.1523 0.028 Uiso 1 1 calc R . .
C4 C 0.5855(10) -0.6139(8) 0.0861(5) 0.0267(14) Uani 1 1 d . . .
H4 H 0.7011 -0.6187 0.0499 0.032 Uiso 1 1 calc R . .
C5 C 0.4736(11) -0.7443(8) 0.0771(6) 0.0287(15) Uani 1 1 d . . .
H5 H 0.5076 -0.8404 0.0329 0.034 Uiso 1 1 calc R . .
C6 C 0.3069(10) -0.7368(7) 0.1336(5) 0.0231(13) Uani 1 1 d . . .
C7 C 0.2620(9) -0.5894(7) 0.1956(5) 0.0195(12) Uani 1 1 d . . .
C8 C 0.0975(9) -0.5734(6) 0.2567(5) 0.0180(12) Uani 1 1 d . . .
C9 C -0.0171(10) -0.7024(7) 0.2582(5) 0.0222(13) Uani 1 1 d . . .
C10 C -0.1694(10) -0.6787(7) 0.3263(6) 0.0275(14) Uani 1 1 d . . .
H10 H -0.2486 -0.7633 0.3315 0.033 Uiso 1 1 calc R . .
C11 C -0.2019(10) -0.5332(8) 0.3847(6) 0.0258(14) Uani 1 1 d . . .
H11 H -0.3031 -0.5160 0.4314 0.031 Uiso 1 1 calc R . .
C12 C -0.0864(10) -0.4101(7) 0.3756(5) 0.0235(13) Uani 1 1 d . . .
H12 H -0.1139 -0.3098 0.4153 0.028 Uiso 1 1 calc R . .
C13 C 0.1777(12) -0.8667(7) 0.1316(6) 0.0299(16) Uani 1 1 d . . .
H13 H 0.2015 -0.9661 0.0876 0.036 Uiso 1 1 calc R . .
C14 C 0.0261(11) -0.8513(7) 0.1897(6) 0.0303(15) Uani 1 1 d . . .
H14 H -0.0562 -0.9398 0.1863 0.036 Uiso 1 1 calc R . .
N1 N 0.3740(8) -0.4587(6) 0.2024(4) 0.0202(11) Uani 1 1 d . . .
N2 N 0.0617(8) -0.4266(6) 0.3134(4) 0.0203(11) Uani 1 1 d . . .
O1 O 0.0522(8) 0.0354(6) 0.4031(4) 0.0387(13) Uani 1 1 d . . .
O2 O 0.5548(9) -0.0379(7) 0.2388(5) 0.0467(15) Uani 1 1 d . . .

loop_
_atom_site_aniso_label
_atom_site_aniso_U_11
_atom_site_aniso_U_22
_atom_site_aniso_U_33
_atom_site_aniso_U_23
_atom_site_aniso_U_13
_atom_site_aniso_U_12
Re1 0.01873(13) 0.01574(12) 0.02102(13) 0.00439(9) 0.00641(9) -0.00145(8)
Br1 0.0316(4) 0.0370(4) 0.0318(4) 0.0089(3) 0.0049(3) 0.0000(3)
Br2 0.0250(3) 0.0253(3) 0.0255(3) 0.0087(3) 0.0046(3) 0.0021(3)
C1 0.032(4) 0.020(3) 0.023(3) 0.005(3) 0.003(3) -0.003(3)
C2 0.060(5) 0.006(3) 0.023(4) -0.001(2) -0.005(4) 0.005(3)
C3 0.020(3) 0.031(3) 0.023(3) 0.014(3) 0.004(3) 0.005(3)
C4 0.023(3) 0.041(4) 0.021(3) 0.014(3) 0.008(3) 0.014(3)
C5 0.035(4) 0.029(3) 0.021(3) 0.005(3) 0.006(3) 0.013(3)
C6 0.026(3) 0.022(3) 0.021(3) 0.006(2) 0.002(3) 0.008(3)
C7 0.018(3) 0.020(3) 0.019(3) 0.005(2) 0.002(2) 0.004(2)
C8 0.022(3) 0.015(3) 0.015(3) 0.004(2) 0.002(2) 0.001(2)
C9 0.023(3) 0.020(3) 0.023(3) 0.009(3) 0.001(3) -0.001(2)
C10 0.028(3) 0.029(3) 0.030(4) 0.017(3) 0.004(3) -0.005(3)
C11 0.022(3) 0.034(4) 0.026(3) 0.016(3) 0.006(3) 0.000(3)
C12 0.026(3) 0.026(3) 0.021(3) 0.009(3) 0.005(3) 0.003(3)
C13 0.046(4) 0.017(3) 0.027(4) 0.007(3) 0.007(3) 0.008(3)
C14 0.035(4) 0.018(3) 0.035(4) 0.007(3) 0.003(3) -0.004(3)
N1 0.018(3) 0.022(3) 0.020(3) 0.007(2) 0.004(2) 0.003(2)
N2 0.017(2) 0.020(3) 0.023(3) 0.007(2) 0.004(2) -0.001(2)
O1 0.044(3) 0.036(3) 0.037(3) 0.008(2) 0.015(3) 0.013(3)
O2 0.034(3) 0.054(4) 0.047(4) 0.006(3) 0.020(3) 0.000(3)

loop_
_atom_type_symbol
_atom_type_description
_atom_type_scat_dispersion_real
_atom_type_scat_dispersion_imag
_atom_type_scat_source
C C 0.0033 0.0016 'International Tables Vol C Tables 4.2.6.8 and 6.1.1.4'
H H 0.0000 0.0000 'International Tables Vol C Tables 4.2.6.8 and 6.1.1.4'
N N 0.0061 0.0033 'International Tables Vol C Tables 4.2.6.8 and 6.1.1.4'
O O 0.0106 0.0060 'International Tables Vol C Tables 4.2.6.8 and 6.1.1.4'
Br Br -0.2901 2.4595 'International Tables Vol C Tables 4.2.6.8 and 6.1.1.4'
Re Re -1.0185 7.2310 'International Tables Vol C Tables 4.2.6.8 and 6.1.1.4'

loop_
_geom_angle_atom_site_label_1
_geom_angle_atom_site_label_2
_geom_angle_atom_site_label_3
_geom_angle
_geom_angle_site_symmetry_1
_geom_angle_site_symmetry_3
_geom_angle_publ_flag
C1 Re1 C2 87.1(3) . . ?
C1 Re1 N1 174.7(2) . . ?
C2 Re1 N1 96.8(2) . . ?
C1 Re1 N2 100.4(2) . . ?
C2 Re1 N2 172.5(2) . . ?
N1 Re1 N2 75.64(19) . . ?
C1 Re1 Br1 92.18(19) . . ?
C2 Re1 Br1 94.5(2) . . ?
N1 Re1 Br1 90.95(13) . . ?
N2 Re1 Br1 85.97(14) . . ?
C1 Re1 Br2 88.96(19) . . ?
C2 Re1 Br2 92.4(2) . . ?
N1 Re1 Br2 87.42(13) . . ?
N2 Re1 Br2 87.08(14) . . ?
Br1 Re1 Br2 173.05(2) . . ?
O1 C1 Re1 176.5(6) . . ?
O2 C2 Re1 177.5(7) . . ?
N1 C3 C4 121.8(6) . . ?
N1 C3 H3 119.1 . . ?
C4 C3 H3 119.1 . . ?
C5 C4 C3 120.5(6) . . ?
C5 C4 H4 119.8 . . ?
C3 C4 H4 119.8 . . ?
C4 C5 C6 119.5(6) . . ?
C4 C5 H5 120.2 . . ?
C6 C5 H5 120.2 . . ?
C5 C6 C7 117.1(6) . . ?
C5 C6 C13 124.9(6) . . ?
C7 C6 C13 118.0(6) . . ?
N1 C7 C6 122.8(6) . . ?
N1 C7 C8 117.1(5) . . ?
C6 C7 C8 120.1(6) . . ?
N2 C8 C9 123.2(6) . . ?
N2 C8 C7 116.6(5) . . ?
C9 C8 C7 120.2(5) . . ?
C8 C9 C10 117.4(6) . . ?
C8 C9 C14 118.3(6) . . ?
C10 C9 C14 124.3(6) . . ?
C11 C10 C9 119.5(6) . . ?
C11 C10 H10 120.3 . . ?
C9 C10 H10 120.3 . . ?
C10 C11 C12 119.8(6) . . ?
C10 C11 H11 120.1 . . ?
C12 C11 H11 120.1 . . ?
N2 C12 C11 123.0(6) . . ?
N2 C12 H12 118.5 . . ?
C11 C12 H12 118.5 . . ?
C14 C13 C6 121.6(6) . . ?
C14 C13 H13 119.2 . . ?
C6 C13 H13 119.2 . . ?
C13 C14 C9 121.5(6) . . ?
C13 C14 H14 119.2 . . ?
C9 C14 H14 119.2 . . ?
C3 N1 C7 118.3(5) . . ?
C3 N1 Re1 126.3(4) . . ?
C7 N1 Re1 115.2(4) . . ?
C12 N2 C8 117.1(5) . . ?
C12 N2 Re1 127.9(4) . . ?
C8 N2 Re1 115.0(4) . . ?

loop_
_geom_bond_atom_site_label_1
_geom_bond_atom_site_label_2
_geom_bond_distance
_geom_bond_site_symmetry_2
_geom_bond_publ_flag
Re1 C1 1.971(7) . ?
Re1 C2 2.009(9) . ?
Re1 N1 2.169(5) . ?
Re1 N2 2.173(5) . ?
Re1 Br1 2.4961(8) . ?
Re1 Br2 2.5339(7) . ?
C1 O1 1.106(8) . ?
C2 O2 0.993(9) . ?
C3 N1 1.328(8) . ?
C3 C4 1.410(9) . ?
C3 H3 0.9500 . ?
C4 C5 1.352(10) . ?
C4 H4 0.9500 . ?
C5 C6 1.403(9) . ?
C5 H5 0.9500 . ?
C6 C7 1.417(8) . ?
C6 C13 1.437(9) . ?
C7 N1 1.363(8) . ?
C7 C8 1.423(8) . ?
C8 N2 1.376(7) . ?
C8 C9 1.395(8) . ?
C9 C10 1.411(9) . ?
C9 C14 1.449(9) . ?
C10 C11 1.365(9) . ?
C10 H10 0.9500 . ?
C11 C12 1.391(9) . ?
C11 H11 0.9500 . ?
C12 N2 1.339(8) . ?
C12 H12 0.9500 . ?
C13 C14 1.325(10) . ?
C13 H13 0.9500 . ?
C14 H14 0.9500 . ?

loop_
_geom_torsion_atom_site_label_1
_geom_torsion_atom_site_label_2
_geom_torsion_atom_site_label_3
_geom_torsion_atom_site_label_4
_geom_torsion
_geom_torsion_site_symmetry_1
_geom_torsion_site_symmetry_2
_geom_torsion_site_symmetry_3
_geom_torsion_site_symmetry_4
_geom_torsion_publ_flag
C2 Re1 C1 O1 62(10) . . . . ?
N1 Re1 C1 O1 -77(11) . . . . ?
N2 Re1 C1 O1 -118(10) . . . . ?
Br1 Re1 C1 O1 156(10) . . . . ?
Br2 Re1 C1 O1 -31(10) . . . . ?
C1 Re1 C2 O2 -118(18) . . . . ?
N1 Re1 C2 O2 59(18) . . . . ?
N2 Re1 C2 O2 57(18) . . . . ?
Br1 Re1 C2 O2 150(17) . . . . ?
Br2 Re1 C2 O2 -29(18) . . . . ?
N1 C3 C4 C5 1.4(10) . . . . ?
C3 C4 C5 C6 -2.0(10) . . . . ?
C4 C5 C6 C7 1.6(9) . . . . ?
C4 C5 C6 C13 -179.5(6) . . . . ?
C5 C6 C7 N1 -0.6(9) . . . . ?
C13 C6 C7 N1 -179.6(6) . . . . ?
C5 C6 C7 C8 -178.8(6) . . . . ?
C13 C6 C7 C8 2.2(9) . . . . ?
N1 C7 C8 N2 2.6(8) . . . . ?
C6 C7 C8 N2 -179.1(5) . . . . ?
N1 C7 C8 C9 -176.8(5) . . . . ?
C6 C7 C8 C9 1.5(9) . . . . ?
N2 C8 C9 C10 -3.4(9) . . . . ?
C7 C8 C9 C10 176.0(6) . . . . ?
N2 C8 C9 C14 176.2(6) . . . . ?
C7 C8 C9 C14 -4.4(9) . . . . ?
C8 C9 C10 C11 1.7(10) . . . . ?
C14 C9 C10 C11 -177.8(6) . . . . ?
C9 C10 C11 C12 0.7(10) . . . . ?
C10 C11 C12 N2 -1.7(10) . . . . ?
C5 C6 C13 C14 178.1(7) . . . . ?
C7 C6 C13 C14 -3.0(10) . . . . ?
C6 C13 C14 C9 0.0(11) . . . . ?
C8 C9 C14 C13 3.7(10) . . . . ?
C10 C9 C14 C13 -176.7(7) . . . . ?
C4 C3 N1 C7 -0.3(9) . . . . ?
C4 C3 N1 Re1 -175.1(4) . . . . ?
C6 C7 N1 C3 -0.1(9) . . . . ?
C8 C7 N1 C3 178.2(5) . . . . ?
C6 C7 N1 Re1 175.3(5) . . . . ?
C8 C7 N1 Re1 -6.4(7) . . . . ?
C1 Re1 N1 C3 140(2) . . . . ?
C2 Re1 N1 C3 0.9(6) . . . . ?
N2 Re1 N1 C3 -179.3(5) . . . . ?
Br1 Re1 N1 C3 -93.7(5) . . . . ?
Br2 Re1 N1 C3 93.1(5) . . . . ?
C1 Re1 N1 C7 -35(3) . . . . ?
C2 Re1 N1 C7 -174.0(4) . . . . ?
N2 Re1 N1 C7 5.7(4) . . . . ?
Br1 Re1 N1 C7 91.3(4) . . . . ?
Br2 Re1 N1 C7 -81.9(4) . . . . ?
C11 C12 N2 C8 0.1(9) . . . . ?
C11 C12 N2 Re1 -179.2(5) . . . . ?
C9 C8 N2 C12 2.5(9) . . . . ?
C7 C8 N2 C12 -176.9(5) . . . . ?
C9 C8 N2 Re1 -178.1(5) . . . . ?
C7 C8 N2 Re1 2.5(7) . . . . ?
C1 Re1 N2 C12 -8.5(6) . . . . ?
C2 Re1 N2 C12 176.8(17) . . . . ?
N1 Re1 N2 C12 175.0(6) . . . . ?
Br1 Re1 N2 C12 83.0(5) . . . . ?
Br2 Re1 N2 C12 -96.9(5) . . . . ?
C1 Re1 N2 C8 172.2(4) . . . . ?
C2 Re1 N2 C8 -3(2) . . . . ?
N1 Re1 N2 C8 -4.3(4) . . . . ?
Br1 Re1 N2 C8 -96.4(4) . . . . ?
Br2 Re1 N2 C8 83.8(4) . . . . ?
